data_7202266
loop_
_publ_author_name
'Luo, Feng'
'Yang, Yu-ting'
'Che, Yun-xia'
'Zheng, Ji-min'

_publ_section_title
;
 Construction of Cu(II)--Gd(III) metal--organic framework by the
 introduction of a small amino acid molecule: hydrothermal synthesis,
 structure, thermostability, and magnetic studies
;
_journal_issue 11
_journal_name_full CrystEngComm
_journal_page_first 1613
_journal_paper_doi 10.1039/b808464e
_journal_volume 10
_journal_year 2008
_chemical_formula_sum 'C38 H36 Cu Gd2 N2 O23'
_chemical_formula_weight 1266.73
_chemical_name_systematic
;
?
;
_space_group_IT_number 15
_symmetry_cell_setting monoclinic
_symmetry_space_group_name_Hall '-C 2yc'
_symmetry_space_group_name_H-M 'C 1 2/c 1'
_atom_sites_solution_hydrogens geom
_atom_sites_solution_primary direct
_atom_sites_solution_secondary difmap
_audit_creation_method SHELXL-97
_cell_angle_alpha 90.00
_cell_angle_beta 111.70(3)
_cell_angle_gamma 90.00
_cell_formula_units_Z 4
_cell_length_a 21.765(4)
_cell_length_b 13.122(3)
_cell_length_c 16.206(3)
_cell_measurement_reflns_used 16671
_cell_measurement_temperature 298(2)
_cell_measurement_theta_max 27.48
_cell_measurement_theta_min 3.10
_cell_volume 4300.4(17)
_computing_cell_refinement 'RAXIS-RAPID Auto(Rigaku, 2004)'
_computing_data_collection 'RAXIS-RAPID Auto(Rigaku, 2004)'
_computing_data_reduction 'CrystalStructure(Rigaku/MSC, 2004)'
_computing_molecular_graphics 'SHELXL-97 (Sheldrick, 2001)'
_computing_publication_material 'SHELXL-97 (Sheldrick, 1997)'
_computing_structure_refinement 'SHELXL-97 (Sheldrick, 1997)'
_computing_structure_solution 'SHELXS-97 (Sheldrick, 1997)'
_diffrn_ambient_temperature 298(2)
_diffrn_measured_fraction_theta_full 0.997
_diffrn_measured_fraction_theta_max 0.997
_diffrn_measurement_device_type 'rigaku r-axis rapid IP area detector'
_diffrn_measurement_method '\w scans'
_diffrn_radiation_monochromator graphite
_diffrn_radiation_probe x-ray
_diffrn_radiation_type MoK\a
_diffrn_radiation_wavelength 0.71073
_diffrn_reflns_av_R_equivalents 0.0425
_diffrn_reflns_av_sigmaI/netI 0.0352
_diffrn_reflns_limit_h_max 28
_diffrn_reflns_limit_h_min -28
_diffrn_reflns_limit_k_max 17
_diffrn_reflns_limit_k_min -16
_diffrn_reflns_limit_l_max 21
_diffrn_reflns_limit_l_min -21
_diffrn_reflns_number 20131
_diffrn_reflns_theta_full 27.48
_diffrn_reflns_theta_max 27.48
_diffrn_reflns_theta_min 3.10
_diffrn_source 'rotating anode'
_exptl_absorpt_coefficient_mu 3.630
_exptl_absorpt_correction_T_max 0.6597
_exptl_absorpt_correction_T_min 0.5643
_exptl_absorpt_correction_type multi-scan
_exptl_crystal_colour Blue
_exptl_crystal_density_diffrn 1.956
_exptl_crystal_density_method 'not measured'
_exptl_crystal_description Block
_exptl_crystal_F_000 2476
_exptl_crystal_size_max 0.18
_exptl_crystal_size_mid 0.14
_exptl_crystal_size_min 0.13
_refine_diff_density_max 0.686
_refine_diff_density_min -0.739
_refine_diff_density_rms 0.107
_refine_ls_extinction_coef 0.00017(3)
_refine_ls_extinction_expression Fc^*^=kFc[1+0.001xFc^2^\l^3^/sin(2\q)]^-1/4^
_refine_ls_extinction_method SHELXL
_refine_ls_goodness_of_fit_ref 1.058
_refine_ls_hydrogen_treatment mixed
_refine_ls_matrix_type full
_refine_ls_number_parameters 333
_refine_ls_number_reflns 4917
_refine_ls_number_restraints 6
_refine_ls_restrained_S_all 1.057
_refine_ls_R_factor_all 0.0348
_refine_ls_R_factor_gt 0.0279
_refine_ls_shift/su_max 0.003
_refine_ls_shift/su_mean 0.000
_refine_ls_structure_factor_coef Fsqd
_refine_ls_weighting_details 'calc w=1/[\s^2^(Fo^2^)+(0.0058P)^2^+23.4715P] where P=(Fo^2^+2Fc^2^)/3'
_refine_ls_weighting_scheme calc
_refine_ls_wR_factor_gt 0.0545
_refine_ls_wR_factor_ref 0.0564
_reflns_number_gt 4337
_reflns_number_total 4917
_reflns_threshold_expression >2sigma(I)
_cod_data_source_file b808464e.txt
_cod_data_source_block shelxl
_cod_depositor_comments
;
The following automatic conversions were performed:
'_symmetry_cell_setting' value 'Monoclinic' changed to 'monoclinic'
according to '/home/saulius/struct/CIF-dictionaries/cif_core.dic'
dictionary named 'cif_core.dic' version 2.4.1 from
2010-06-29.

'_exptl_absorpt_correction_type' value 'Multi-scan' changed
to 'multi-scan' according to
'/home/saulius/struct/CIF-dictionaries/cif_core.dic' dictionary named
'cif_core.dic' version 2.4.1 from 2010-06-29.

Automatic conversion script
Id: cif_fix_enum 1527 2010-12-29 10:47:43Z saulius 
;
_cod_original_cell_volume 4300.5(15)
_cod_original_sg_symbol_H-M C2/c
_cod_database_code 7202266

loop_
_symmetry_equiv_pos_as_xyz
'x, y, z'
'-x, y, -z+1/2'
'x+1/2, y+1/2, z'
'-x+1/2, y+1/2, -z+1/2'
'-x, -y, -z'
'x, -y, z-1/2'
'-x+1/2, -y+1/2, -z'
'x+1/2, -y+1/2, z-1/2'

loop_
_atom_site_label
_atom_site_type_symbol
_atom_site_fract_x
_atom_site_fract_y
_atom_site_fract_z
_atom_site_U_iso_or_equiv
_atom_site_adp_type
_atom_site_occupancy
_atom_site_symmetry_multiplicity
_atom_site_calc_flag
_atom_site_refinement_flags
_atom_site_disorder_assembly
_atom_site_disorder_group
C1 C 0.94823(17) 0.6488(3) 0.8055(2) 0.0215(7) Uani 1 1 d . . .
C2 C 0.95213(17) 0.5452(3) 0.8455(3) 0.0243(8) Uani 1 1 d . . .
C3 C 1.01208(19) 0.4987(3) 0.8935(3) 0.0392(11) Uani 1 1 d . . .
H3 H 1.0516 0.5317 0.9010 0.047 Uiso 1 1 calc R . .
C4 C 1.0129(2) 0.4038(4) 0.9301(4) 0.0469(13) Uani 1 1 d . . .
H4 H 1.0531 0.3731 0.9628 0.056 Uiso 1 1 calc R . .
C5 C 0.9544(2) 0.3536(3) 0.9187(3) 0.0416(11) Uani 1 1 d . . .
H5 H 0.9553 0.2903 0.9448 0.050 Uiso 1 1 calc R . .
C6 C 0.89335(17) 0.4936(3) 0.8320(2) 0.0227(7) Uani 1 1 d . . .
H6 H 0.8531 0.5235 0.7983 0.027 Uiso 1 1 calc R . .
C7 C 0.89449(18) 0.3979(3) 0.8684(3) 0.0259(8) Uani 1 1 d . . .
C8 C 0.82982(17) 0.3451(3) 0.8528(2) 0.0216(7) Uani 1 1 d . . .
C9 C 0.73895(16) 0.0733(3) 0.9765(2) 0.0176(7) Uani 1 1 d . . .
C10 C 0.71656(17) -0.0338(2) 0.9814(2) 0.0189(7) Uani 1 1 d . . .
C11 C 0.68887(19) -0.0925(3) 0.9048(2) 0.0258(8) Uani 1 1 d . . .
H11 H 0.6856 -0.0660 0.8501 0.031 Uiso 1 1 calc R . .
C12 C 0.6662(2) -0.1901(3) 0.9098(3) 0.0305(9) Uani 1 1 d . . .
H12 H 0.6480 -0.2291 0.8585 0.037 Uiso 1 1 calc R . .
C13 C 0.67056(19) -0.2296(3) 0.9908(3) 0.0267(8) Uani 1 1 d . . .
H13 H 0.6549 -0.2949 0.9938 0.032 Uiso 1 1 calc R . .
C14 C 0.69830(17) -0.1722(3) 1.0681(2) 0.0205(7) Uani 1 1 d . . .
C15 C 0.72129(17) -0.0746(2) 1.0624(2) 0.0198(7) Uani 1 1 d . . .
H15 H 0.7401 -0.0361 1.1138 0.024 Uiso 1 1 calc R . .
C16 C 0.70253(17) -0.2131(3) 1.1564(2) 0.0215(7) Uani 1 1 d . . .
C17 C 0.58500(18) 0.4390(3) 0.7102(3) 0.0246(8) Uani 1 1 d . A .
C18 C 0.6037(2) 0.5192(4) 0.6561(4) 0.0478(13) Uani 1 1 d . . .
C19 C 0.5878(6) 0.6177(8) 0.6875(15) 0.206(14) Uani 0.646(12) 1 d P A 1
H19A H 0.6130 0.6249 0.7499 0.309 Uiso 0.646(12) 1 calc PR A 1
H19B H 0.5415 0.6200 0.6774 0.309 Uiso 0.646(12) 1 calc PR A 1
H19C H 0.5985 0.6723 0.6557 0.309 Uiso 0.646(12) 1 calc PR A 1
C19' C 0.5722(7) 0.5100(14) 0.5579(10) 0.067(6) Uani 0.354(12) 1 d P A 2
H19D H 0.5274 0.5336 0.5386 0.100 Uiso 0.354(12) 1 calc PR A 2
H19E H 0.5727 0.4399 0.5410 0.100 Uiso 0.354(12) 1 calc PR A 2
H19F H 0.5963 0.5504 0.5307 0.100 Uiso 0.354(12) 1 calc PR A 2
Cu2 Cu 0.5000 0.31292(5) 0.7500 0.02252(14) Uani 1 2 d S . .
Gd1 Gd 0.702730(8) 0.265244(11) 0.831043(11) 0.01490(6) Uani 1 1 d . . .
H1A H 0.6478(19) 0.249(3) 0.9784(7) 0.050(15) Uiso 1 1 d D . .
H2A H 0.5965(13) 0.213(3) 0.898(2) 0.056(16) Uiso 1 1 d D . .
N1 N 0.67509(17) 0.5117(3) 0.6714(2) 0.0329(8) Uani 1 1 d . A .
H1B H 0.6827 0.5412 0.6266 0.049 Uiso 1 1 calc R . .
H1C H 0.6869 0.4464 0.6749 0.049 Uiso 1 1 calc R . .
H1D H 0.6986 0.5431 0.7220 0.049 Uiso 1 1 calc R . .
O1 O 0.77748(11) 0.38416(18) 0.79904(17) 0.0221(5) Uani 1 1 d . . .
O2 O 0.82836(12) 0.26327(19) 0.89325(18) 0.0275(6) Uani 1 1 d . . .
O3 O 0.89546(12) 0.67631(19) 0.74687(18) 0.0256(6) Uani 1 1 d . . .
O4 O 0.99972(12) 0.70453(19) 0.83261(18) 0.0275(6) Uani 1 1 d . . .
O5 O 0.73558(13) 0.10595(18) 0.90108(17) 0.0240(5) Uani 1 1 d . . .
O6 O 0.75952(13) 0.12508(18) 1.04580(17) 0.0262(6) Uani 1 1 d . . .
O7 O 0.73596(13) -0.16502(19) 1.22606(16) 0.0243(5) Uani 1 1 d . . .
O8 O 0.67079(13) -0.29293(19) 1.15943(18) 0.0277(6) Uani 1 1 d . . .
O9 O 0.62762(13) 0.40657(19) 0.77952(17) 0.0247(6) Uani 1 1 d . . .
O10 O 0.52430(13) 0.4162(2) 0.6811(2) 0.0343(7) Uani 1 1 d . . .
O12 O 0.63288(13) 0.2452(2) 0.92193(18) 0.0306(6) Uani 1 1 d D . .

loop_
_atom_site_aniso_label
_atom_site_aniso_U_11
_atom_site_aniso_U_22
_atom_site_aniso_U_33
_atom_site_aniso_U_23
_atom_site_aniso_U_13
_atom_site_aniso_U_12
C1 0.0181(17) 0.0268(19) 0.0219(19) -0.0002(14) 0.0101(15) 0.0010(14)
C2 0.0151(17) 0.0288(19) 0.028(2) 0.0041(15) 0.0071(15) 0.0001(14)
C3 0.0150(18) 0.040(2) 0.057(3) 0.014(2) 0.0070(19) 0.0005(17)
C4 0.018(2) 0.043(3) 0.071(4) 0.022(2) 0.006(2) 0.0054(18)
C5 0.030(2) 0.029(2) 0.059(3) 0.015(2) 0.008(2) 0.0036(18)
C6 0.0163(17) 0.0276(19) 0.0220(19) 0.0028(14) 0.0047(15) 0.0006(14)
C7 0.0217(18) 0.0274(19) 0.029(2) 0.0031(15) 0.0093(16) -0.0003(15)
C8 0.0216(18) 0.0234(18) 0.0224(19) -0.0029(14) 0.0110(15) -0.0011(14)
C9 0.0167(16) 0.0188(17) 0.0187(18) 0.0017(13) 0.0081(14) 0.0018(13)
C10 0.0239(18) 0.0178(16) 0.0171(17) 0.0005(13) 0.0100(15) 0.0003(14)
C11 0.036(2) 0.0265(19) 0.0147(18) 0.0018(14) 0.0088(16) -0.0047(16)
C12 0.043(2) 0.028(2) 0.019(2) -0.0067(15) 0.0094(18) -0.0094(18)
C13 0.034(2) 0.0202(17) 0.027(2) -0.0008(14) 0.0129(17) -0.0030(16)
C14 0.0231(18) 0.0202(17) 0.0201(18) 0.0034(13) 0.0102(15) 0.0034(14)
C15 0.0257(18) 0.0192(16) 0.0152(17) 0.0003(13) 0.0084(14) 0.0001(14)
C16 0.0231(18) 0.0204(18) 0.0238(19) 0.0034(13) 0.0119(15) 0.0037(14)
C17 0.0260(19) 0.0225(18) 0.029(2) 0.0029(15) 0.0146(17) 0.0033(15)
C18 0.030(2) 0.057(3) 0.053(3) 0.035(2) 0.011(2) 0.000(2)
C19 0.125(11) 0.051(7) 0.53(4) 0.125(14) 0.223(19) 0.041(7)
C19' 0.033(8) 0.105(14) 0.048(10) 0.035(9) -0.003(7) -0.013(8)
Cu2 0.0179(3) 0.0226(3) 0.0297(4) 0.000 0.0119(3) 0.000
Gd1 0.01668(9) 0.01500(9) 0.01324(8) 0.00000(6) 0.00577(6) 0.00037(6)
N1 0.0365(19) 0.0360(19) 0.034(2) 0.0035(15) 0.0217(17) -0.0057(15)
O1 0.0159(12) 0.0268(13) 0.0235(14) 0.0035(10) 0.0072(11) -0.0014(10)
O2 0.0256(13) 0.0270(13) 0.0282(14) 0.0069(11) 0.0081(11) -0.0047(11)
O3 0.0178(13) 0.0301(14) 0.0267(15) 0.0089(11) 0.0055(11) 0.0028(10)
O4 0.0207(13) 0.0306(14) 0.0292(15) 0.0047(11) 0.0068(11) -0.0061(11)
O5 0.0351(15) 0.0212(12) 0.0191(13) 0.0051(10) 0.0138(12) 0.0025(11)
O6 0.0342(15) 0.0229(13) 0.0207(14) -0.0051(10) 0.0092(12) -0.0059(11)
O7 0.0298(14) 0.0268(13) 0.0182(13) 0.0018(10) 0.0110(11) -0.0023(11)
O8 0.0327(15) 0.0253(13) 0.0270(15) 0.0042(11) 0.0133(12) -0.0052(11)
O9 0.0268(14) 0.0258(13) 0.0233(14) 0.0050(10) 0.0115(12) 0.0084(11)
O10 0.0207(14) 0.0364(16) 0.0456(19) 0.0120(13) 0.0120(13) 0.0023(12)
O11 0.048(5) 0.091(7) 0.053(6) 0.031(5) 0.010(4) -0.019(5)
O12 0.0211(13) 0.0501(18) 0.0199(14) -0.0012(12) 0.0068(11) -0.0061(13)

loop_
_atom_type_symbol
_atom_type_description
_atom_type_scat_dispersion_real
_atom_type_scat_dispersion_imag
_atom_type_scat_source
C C 0.0033 0.0016 'International Tables Vol C Tables 4.2.6.8 and 6.1.1.4'
H H 0.0000 0.0000 'International Tables Vol C Tables 4.2.6.8 and 6.1.1.4'
N N 0.0061 0.0033 'International Tables Vol C Tables 4.2.6.8 and 6.1.1.4'
O O 0.0106 0.0060 'International Tables Vol C Tables 4.2.6.8 and 6.1.1.4'
Cu Cu 0.3201 1.2651 'International Tables Vol C Tables 4.2.6.8 and 6.1.1.4'
Gd Gd -0.1653 3.9035 'International Tables Vol C Tables 4.2.6.8 and 6.1.1.4'

loop_
_geom_angle_atom_site_label_1
_geom_angle_atom_site_label_2
_geom_angle_atom_site_label_3
_geom_angle
_geom_angle_site_symmetry_1
_geom_angle_site_symmetry_3
_geom_angle_publ_flag
O3 C1 O4 122.9(3) . . ?
O3 C1 C2 119.0(3) . . ?
O4 C1 C2 118.1(3) . . ?
C3 C2 C6 119.6(3) . . ?
C3 C2 C1 122.2(3) . . ?
C6 C2 C1 118.2(3) . . ?
C4 C3 C2 119.9(4) . . ?
C3 C4 C5 120.5(4) . . ?
C4 C5 C7 119.9(4) . . ?
C7 C6 C2 120.3(3) . . ?
C5 C7 C6 119.8(4) . . ?
C5 C7 C8 121.7(3) . . ?
C6 C7 C8 118.6(3) . . ?
O1 C8 O2 121.0(3) . . ?
O1 C8 C7 118.7(3) . . ?
O2 C8 C7 120.4(3) . . ?
O1 C8 Gd1 58.44(17) . . ?
O2 C8 Gd1 62.83(18) . . ?
C7 C8 Gd1 173.5(3) . . ?
O6 C9 O5 123.8(3) . . ?
O6 C9 C10 118.6(3) . . ?
O5 C9 C10 117.6(3) . . ?
C15 C10 C11 119.1(3) . . ?
C15 C10 C9 120.0(3) . . ?
C11 C10 C9 120.9(3) . . ?
C12 C11 C10 120.3(3) . . ?
C13 C12 C11 120.1(4) . . ?
C12 C13 C14 120.4(3) . . ?
C15 C14 C13 119.0(3) . . ?
C15 C14 C16 119.8(3) . . ?
C13 C14 C16 121.2(3) . . ?
C10 C15 C14 121.1(3) . . ?
O7 C16 O8 121.4(3) . . ?
O7 C16 C14 119.1(3) . . ?
O8 C16 C14 119.5(3) . . ?
O7 C16 Gd1 56.95(18) . 6_556 ?
O8 C16 Gd1 64.65(19) . 6_556 ?
C14 C16 Gd1 171.9(2) . 6_556 ?
O9 C17 O10 125.9(3) . . ?
O9 C17 C18 119.4(3) . . ?
O10 C17 C18 114.6(3) . . ?
C19 C18 N1 111.4(6) . . ?
C19 C18 C19' 111.5(11) . . ?
N1 C18 C19' 102.4(7) . . ?
C19 C18 C17 105.0(6) . . ?
N1 C18 C17 110.2(3) . . ?
C19' C18 C17 116.5(7) . . ?
O10 Cu2 O10 91.89(18) 2_656 . ?
O10 Cu2 O4 165.54(11) 2_656 4_646 ?
O10 Cu2 O4 92.50(12) . 4_646 ?
O10 Cu2 O4 92.50(12) 2_656 3_445 ?
O10 Cu2 O4 165.54(11) . 3_445 ?
O4 Cu2 O4 86.63(16) 4_646 3_445 ?
O6 Gd1 O3 136.33(9) 7_657 4_646 ?
O6 Gd1 O5 100.69(9) 7_657 . ?
O3 Gd1 O5 82.66(9) 4_646 . ?
O6 Gd1 O9 78.59(9) 7_657 . ?
O3 Gd1 O9 80.23(9) 4_646 . ?
O5 Gd1 O9 153.51(9) . . ?
O6 Gd1 O1 74.81(9) 7_657 . ?
O3 Gd1 O1 138.33(9) 4_646 . ?
O5 Gd1 O1 124.09(8) . . ?
O9 Gd1 O1 81.64(8) . . ?
O6 Gd1 O7 144.58(9) 7_657 6 ?
O3 Gd1 O7 78.73(9) 4_646 6 ?
O5 Gd1 O7 75.22(8) . 6 ?
O9 Gd1 O7 120.47(9) . 6 ?
O1 Gd1 O7 78.80(9) . 6 ?
O6 Gd1 O12 70.15(9) 7_657 . ?
O3 Gd1 O12 68.47(9) 4_646 . ?
O5 Gd1 O12 76.40(9) . . ?
O9 Gd1 O12 78.57(9) . . ?
O1 Gd1 O12 142.41(9) . . ?
O7 Gd1 O12 138.76(9) 6 . ?
O6 Gd1 O2 71.46(9) 7_657 . ?
O3 Gd1 O2 147.06(9) 4_646 . ?
O5 Gd1 O2 73.13(9) . . ?
O9 Gd1 O2 129.68(8) . . ?
O1 Gd1 O2 52.24(8) . . ?
O7 Gd1 O2 73.78(9) 6 . ?
O12 Gd1 O2 124.53(9) . . ?
O6 Gd1 O8 133.35(8) 7_657 6 ?
O3 Gd1 O8 70.63(9) 4_646 6 ?
O5 Gd1 O8 123.06(8) . 6 ?
O9 Gd1 O8 69.32(8) . 6 ?
O1 Gd1 O8 67.91(9) . 6 ?
O7 Gd1 O8 51.19(8) 6 6 ?
O12 Gd1 O8 131.23(9) . 6 ?
O2 Gd1 O8 104.24(9) . 6 ?
O6 Gd1 C8 69.61(10) 7_657 . ?
O3 Gd1 C8 153.54(10) 4_646 . ?
O5 Gd1 C8 99.11(10) . . ?
O9 Gd1 C8 105.22(10) . . ?
O1 Gd1 C8 26.04(9) . . ?
O7 Gd1 C8 76.28(9) 6 . ?
O12 Gd1 C8 137.80(10) . . ?
O2 Gd1 C8 26.29(9) . . ?
O8 Gd1 C8 86.86(10) 6 . ?
O6 Gd1 C16 147.63(9) 7_657 6 ?
O3 Gd1 C16 71.75(9) 4_646 6 ?
O5 Gd1 C16 98.68(9) . 6 ?
O9 Gd1 C16 94.99(10) . 6 ?
O1 Gd1 C16 72.86(9) . 6 ?
O7 Gd1 C16 25.49(9) 6 6 ?
O12 Gd1 C16 140.22(9) . 6 ?
O2 Gd1 C16 89.88(10) . 6 ?
O8 Gd1 C16 25.77(9) 6 6 ?
C8 Gd1 C16 81.92(10) . 6 ?
C8 O1 Gd1 95.5(2) . . ?
C8 O2 Gd1 90.9(2) . . ?
C1 O3 Gd1 162.6(3) . 4_656 ?
C1 O4 Cu2 114.1(2) . 3 ?
C9 O5 Gd1 131.4(2) . . ?
C9 O6 Gd1 175.2(2) . 7_657 ?
C16 O7 Gd1 97.6(2) . 6_556 ?
C16 O8 Gd1 89.6(2) . 6_556 ?
C17 O9 Gd1 139.8(2) . . ?
C17 O10 Cu2 114.8(2) . . ?

loop_
_geom_bond_atom_site_label_1
_geom_bond_atom_site_label_2
_geom_bond_distance
_geom_bond_site_symmetry_2
_geom_bond_publ_flag
C1 O3 1.243(4) . ?
C1 O4 1.273(4) . ?
C1 C2 1.494(5) . ?
C2 C3 1.389(5) . ?
C2 C6 1.392(5) . ?
C3 C4 1.377(6) . ?
C4 C5 1.384(6) . ?
C5 C7 1.383(5) . ?
C6 C7 1.384(5) . ?
C7 C8 1.504(5) . ?
C8 O1 1.259(4) . ?
C8 O2 1.265(4) . ?
C8 Gd1 2.855(4) . ?
C9 O6 1.246(4) . ?
C9 O5 1.271(4) . ?
C9 C10 1.499(5) . ?
C10 C15 1.386(5) . ?
C10 C11 1.394(5) . ?
C11 C12 1.387(5) . ?
C12 C13 1.381(5) . ?
C13 C14 1.393(5) . ?
C14 C15 1.391(5) . ?
C14 C16 1.499(5) . ?
C16 O7 1.263(4) . ?
C16 O8 1.265(4) . ?
C16 Gd1 2.911(4) 6_556 ?
C17 O9 1.238(5) . ?
C17 O10 1.264(4) . ?
C17 C18 1.518(5) . ?
C18 C19 1.477(15) . ?
C18 N1 1.483(5) . ?
C18 C19' 1.486(16) . ?
Cu2 O10 1.949(3) 2_656 ?
Cu2 O10 1.949(3) . ?
Cu2 O4 1.955(3) 4_646 ?
Cu2 O4 1.955(3) 3_445 ?
Gd1 O6 2.349(3) 7_657 ?
Gd1 O3 2.351(2) 4_646 ?
Gd1 O5 2.360(2) . ?
Gd1 O9 2.408(2) . ?
Gd1 O1 2.444(2) . ?
Gd1 O7 2.461(2) 6 ?
Gd1 O12 2.491(3) . ?
Gd1 O2 2.541(3) . ?
Gd1 O8 2.631(3) 6 ?
Gd1 C16 2.911(4) 6 ?
O3 Gd1 2.351(2) 4_656 ?
O4 Cu2 1.955(3) 3 ?
O6 Gd1 2.349(3) 7_657 ?
O7 Gd1 2.461(2) 6_556 ?
O8 Gd1 2.631(3) 6_556 ?

loop_
_geom_torsion_atom_site_label_1
_geom_torsion_atom_site_label_2
_geom_torsion_atom_site_label_3
_geom_torsion_atom_site_label_4
_geom_torsion
_geom_torsion_site_symmetry_1
_geom_torsion_site_symmetry_2
_geom_torsion_site_symmetry_3
_geom_torsion_site_symmetry_4
_geom_torsion_publ_flag
O3 C1 C2 C3 163.2(4) . . . . ?
O4 C1 C2 C3 -15.9(6) . . . . ?
O3 C1 C2 C6 -15.4(5) . . . . ?
O4 C1 C2 C6 165.5(3) . . . . ?
C6 C2 C3 C4 -2.4(7) . . . . ?
C1 C2 C3 C4 179.0(4) . . . . ?
C2 C3 C4 C5 0.7(8) . . . . ?
C3 C4 C5 C7 1.6(8) . . . . ?
C3 C2 C6 C7 2.0(6) . . . . ?
C1 C2 C6 C7 -179.4(4) . . . . ?
C4 C5 C7 C6 -2.0(7) . . . . ?
C4 C5 C7 C8 178.8(4) . . . . ?
C2 C6 C7 C5 0.2(6) . . . . ?
C2 C6 C7 C8 179.5(3) . . . . ?
C5 C7 C8 O1 -172.7(4) . . . . ?
C6 C7 C8 O1 8.1(5) . . . . ?
C5 C7 C8 O2 7.4(6) . . . . ?
C6 C7 C8 O2 -171.8(4) . . . . ?
C5 C7 C8 Gd1 125(2) . . . . ?
C6 C7 C8 Gd1 -54(3) . . . . ?
O6 C9 C10 C15 -2.4(5) . . . . ?
O5 C9 C10 C15 177.8(3) . . . . ?
O6 C9 C10 C11 175.5(3) . . . . ?
O5 C9 C10 C11 -4.3(5) . . . . ?
C15 C10 C11 C12 0.3(6) . . . . ?
C9 C10 C11 C12 -177.7(3) . . . . ?
C10 C11 C12 C13 0.4(6) . . . . ?
C11 C12 C13 C14 -0.6(6) . . . . ?
C12 C13 C14 C15 0.2(6) . . . . ?
C12 C13 C14 C16 179.0(3) . . . . ?
C11 C10 C15 C14 -0.7(5) . . . . ?
C9 C10 C15 C14 177.3(3) . . . . ?
C13 C14 C15 C10 0.4(5) . . . . ?
C16 C14 C15 C10 -178.4(3) . . . . ?
C15 C14 C16 O7 -10.8(5) . . . . ?
C13 C14 C16 O7 170.3(3) . . . . ?
C15 C14 C16 O8 166.7(3) . . . . ?
C13 C14 C16 O8 -12.1(5) . . . . ?
C15 C14 C16 Gd1 47.8(19) . . . 6_556 ?
C13 C14 C16 Gd1 -131.0(17) . . . 6_556 ?
O9 C17 C18 C19 -93.6(8) . . . . ?
O10 C17 C18 C19 82.3(9) . . . . ?
O9 C17 C18 N1 26.5(6) . . . . ?
O10 C17 C18 N1 -157.6(4) . . . . ?
O9 C17 C18 C19' 142.5(9) . . . . ?
O10 C17 C18 C19' -41.6(10) . . . . ?
O1 C8 Gd1 O6 -97.1(2) . . . 7_657 ?
O2 C8 Gd1 O6 89.2(2) . . . 7_657 ?
C7 C8 Gd1 O6 -32(2) . . . 7_657 ?
O1 C8 Gd1 O3 73.0(3) . . . 4_646 ?
O2 C8 Gd1 O3 -100.7(3) . . . 4_646 ?
C7 C8 Gd1 O3 138(2) . . . 4_646 ?
O1 C8 Gd1 O5 164.8(2) . . . . ?
O2 C8 Gd1 O5 -8.9(2) . . . . ?
C7 C8 Gd1 O5 -130(2) . . . . ?
O1 C8 Gd1 O9 -25.8(2) . . . . ?
O2 C8 Gd1 O9 160.6(2) . . . . ?
C7 C8 Gd1 O9 40(2) . . . . ?
O2 C8 Gd1 O1 -173.6(4) . . . . ?
C7 C8 Gd1 O1 65(2) . . . . ?
O1 C8 Gd1 O7 92.5(2) . . . 6 ?
O2 C8 Gd1 O7 -81.1(2) . . . 6 ?
C7 C8 Gd1 O7 158(2) . . . 6 ?
O1 C8 Gd1 O12 -115.5(2) . . . . ?
O2 C8 Gd1 O12 70.9(3) . . . . ?
C7 C8 Gd1 O12 -50(2) . . . . ?
O1 C8 Gd1 O2 173.6(4) . . . . ?
C7 C8 Gd1 O2 -121(2) . . . . ?
O1 C8 Gd1 O8 41.8(2) . . . 6 ?
O2 C8 Gd1 O8 -131.8(2) . . . 6 ?
C7 C8 Gd1 O8 107(2) . . . 6 ?
O1 C8 Gd1 C16 67.2(2) . . . 6 ?
O2 C8 Gd1 C16 -106.4(2) . . . 6 ?
C7 C8 Gd1 C16 133(2) . . . 6 ?
O2 C8 O1 Gd1 6.6(4) . . . . ?
C7 C8 O1 Gd1 -173.3(3) . . . . ?
O6 Gd1 O1 C8 74.5(2) 7_657 . . . ?
O3 Gd1 O1 C8 -140.1(2) 4_646 . . . ?
O5 Gd1 O1 C8 -18.2(2) . . . . ?
O9 Gd1 O1 C8 154.9(2) . . . . ?
O7 Gd1 O1 C8 -81.6(2) 6 . . . ?
O12 Gd1 O1 C8 96.2(2) . . . . ?
O2 Gd1 O1 C8 -3.6(2) . . . . ?
O8 Gd1 O1 C8 -134.1(2) 6 . . . ?
C16 Gd1 O1 C8 -107.2(2) 6 . . . ?
O1 C8 O2 Gd1 -6.3(3) . . . . ?
C7 C8 O2 Gd1 173.6(3) . . . . ?
O6 Gd1 O2 C8 -81.3(2) 7_657 . . . ?
O3 Gd1 O2 C8 126.4(2) 4_646 . . . ?
O5 Gd1 O2 C8 170.9(2) . . . . ?
O9 Gd1 O2 C8 -24.6(3) . . . . ?
O1 Gd1 O2 C8 3.5(2) . . . . ?
O7 Gd1 O2 C8 91.8(2) 6 . . . ?
O12 Gd1 O2 C8 -129.6(2) . . . . ?
O8 Gd1 O2 C8 50.1(2) 6 . . . ?
C16 Gd1 O2 C8 71.8(2) 6 . . . ?
O4 C1 O3 Gd1 -64.4(9) . . . 4_656 ?
C2 C1 O3 Gd1 116.5(7) . . . 4_656 ?
O3 C1 O4 Cu2 -20.0(4) . . . 3 ?
C2 C1 O4 Cu2 159.1(3) . . . 3 ?
O6 C9 O5 Gd1 -40.7(5) . . . . ?
C10 C9 O5 Gd1 139.2(3) . . . . ?
O6 Gd1 O5 C9 34.2(3) 7_657 . . . ?
O3 Gd1 O5 C9 -101.7(3) 4_646 . . . ?
O9 Gd1 O5 C9 -51.7(4) . . . . ?
O1 Gd1 O5 C9 113.0(3) . . . . ?
O7 Gd1 O5 C9 178.1(3) 6 . . . ?
O12 Gd1 O5 C9 -32.2(3) . . . . ?
O2 Gd1 O5 C9 100.9(3) . . . . ?
O8 Gd1 O5 C9 -162.8(3) 6 . . . ?
C8 Gd1 O5 C9 105.0(3) . . . . ?
C16 Gd1 O5 C9 -171.9(3) 6 . . . ?
O5 C9 O6 Gd1 15(3) . . . 7_657 ?
C10 C9 O6 Gd1 -164(3) . . . 7_657 ?
O8 C16 O7 Gd1 -5.7(4) . . . 6_556 ?
C14 C16 O7 Gd1 171.7(3) . . . 6_556 ?
O7 C16 O8 Gd1 5.3(3) . . . 6_556 ?
C14 C16 O8 Gd1 -172.2(3) . . . 6_556 ?
O10 C17 O9 Gd1 87.9(5) . . . . ?
C18 C17 O9 Gd1 -96.7(5) . . . . ?
O6 Gd1 O9 C17 169.1(4) 7_657 . . . ?
O3 Gd1 O9 C17 -49.3(4) 4_646 . . . ?
O5 Gd1 O9 C17 -99.8(4) . . . . ?
O1 Gd1 O9 C17 93.0(4) . . . . ?
O7 Gd1 O9 C17 21.3(4) 6 . . . ?
O12 Gd1 O9 C17 -119.2(4) . . . . ?
O2 Gd1 O9 C17 115.1(4) . . . . ?
O8 Gd1 O9 C17 23.5(4) 6 . . . ?
C8 Gd1 O9 C17 104.1(4) . . . . ?
C16 Gd1 O9 C17 21.1(4) 6 . . . ?
O9 C17 O10 Cu2 -4.7(5) . . . . ?
C18 C17 O10 Cu2 179.7(3) . . . . ?
O10 Cu2 O10 C17 94.8(3) 2_656 . . . ?
O4 Cu2 O10 C17 -99.0(3) 4_646 . . . ?
O4 Cu2 O10 C17 -12.8(7) 3_445 . . . ?
